data_7231805
loop_
_publ_author_name
'Heine, Miriam'
'Fink, Lothar'
'Schmidt, Martin U.'

_publ_section_title
;
 3-Cyanopyridine as a bridging and terminal ligand in coordination
 polymers
;
_journal_issue 46
_journal_name_full CrystEngComm
_journal_page_first 7556
_journal_paper_doi 10.1039/C8CE01568F
_journal_volume 20
_journal_year 2018
_chemical_formula_iupac 'C6 H4 Br2 N2 Ni'
_chemical_formula_moiety 'C6 H4 Br2 N2 Ni'
_chemical_formula_structural 'C6 H4 Br2 N2 Ni'
_chemical_formula_sum 'C6 H4 Br2 N2 Ni'
_chemical_formula_weight 322.60
_chemical_name_common catena-dibromo-bis(3-cyanopyridine)nickel
_chemical_name_systematic
; 
catena-dibromo-(3-cyanopyridine)nickel
;
_space_group_IT_number 26
_space_group_name_Hall 'P 2c -2'
_space_group_name_H-M_alt 'P m c 21'
_symmetry_cell_setting orthorhombic
_symmetry_space_group_name_Hall 'P 2c -2'
_symmetry_space_group_name_H-M 'P m c 21'
_cell_angle_alpha 90
_cell_angle_beta 90
_cell_angle_gamma 90
_cell_formula_units_Z 2
_cell_length_a 3.70154(03)
_cell_length_b 7.20487(08)
_cell_length_c 16.00040(17)
_cell_measurement_temperature 298
_cell_volume 426.716(7)
_computing_cell_refinement 'DASH (David <i> et al.</i> , 2004)'
_computing_data_collection 'STOE WINXPOW (STOE & Cie GmbH, 2004)'
_computing_data_reduction 'DASH (David <i>et al.</i>, 2004)'
_computing_molecular_graphics 'MERCURY (Macrea <i>et al.</i>)'
_computing_structure_refinement 'TOPAS (Coelho, 2007)'
_computing_structure_solution 'DASH (David <i>et al.</i>, 2004)'
_diffrn_ambient_temperature 298
_diffrn_detector_type 'lin psd'
_diffrn_measurement_device_type 'STOE Stadi-P'
_diffrn_radiation_monochromator 'primary focussing, Ge 111'
_diffrn_radiation_source 'X-ray tube'
_diffrn_radiation_type 'Cu K\a~1~'
_diffrn_radiation_wavelength 1.540598
_exptl_crystal_colour 'light yellow'
_exptl_crystal_density_diffrn 2.511
_pd_instr_location ' ?'
_pd_meas_2theta_range_max 100
_pd_meas_2theta_range_min 4
_pd_meas_number_of_points 9700
_pd_meas_scan_method step
_pd_proc_2theta_range_max 100
_pd_proc_2theta_range_min 4
_pd_proc_info_excluded_regions '14.9 - 15.3'
_pd_proc_ls_background_function 'Chebychev polynomial'
_pd_proc_ls_pref_orient_corr 'no correction'
_pd_proc_ls_profile_function
;
modified spherical harmonics(Coelho, 2007)
;
_pd_proc_ls_prof_R_factor 0.02727
_pd_proc_ls_prof_wR_expected 0.02756
_pd_proc_ls_prof_wR_factor 0.03533
_pd_spec_mounting
;
Specimen was sealed in a 0.7 mm diameter borosilicate glass capillary. 
;
_pd_spec_mount_mode transmission
_pd_spec_shape cylinder
_pd_spec_size_axial 12
_pd_spec_size_equat 0.7
_pd_spec_size_thick 0.7
_refine_ls_extinction_method none
_refine_ls_goodness_of_fit_all 1.282
_refine_ls_hydrogen_treatment mixed
_refine_ls_matrix_type fullcycle
_refine_ls_number_constraints 1
_refine_ls_number_parameters 72
_refine_ls_number_restraints 29
_refine_ls_R_I_factor 0.00547
_refine_ls_weighting_details w=1/\s(Y~obs~)^2^
_refine_ls_weighting_scheme sigma
_cod_data_source_file c8ce01568f11.cif
_cod_data_source_block NiBr2(3-cypy)1
_cod_depositor_comments 'Adding full bibliography for 7231797--7231808.cif.'
_cod_original_cell_volume 426.717(7)
_cod_original_sg_symbol_Hall 'P 2 c -2'
_cod_original_sg_symbol_H-M 'P  m c 21'
_cod_database_code 7231805

loop_
_symmetry_equiv_pos_as_xyz
'-x, -y, z+1/2'
'-x, y, z'
'x, -y, z+1/2'
'x, y, z'

loop_
_atom_site_label
_atom_site_type_symbol
_atom_site_symmetry_multiplicity
_atom_site_fract_x
_atom_site_fract_y
_atom_site_fract_z
_atom_site_occupancy
_atom_site_B_iso_or_equiv
_atom_site_U_iso_or_equiv
N1 N 0 0 0.25243(52) 0.97875(26) 1 1.345(13) 0.01703
Ni2 Ni 0 0 0.39694(23) 0.86403 1 1.345(13) 0.01703
C3 C 0 0 0.34333(46) 1.05136(21) 1 1.345(13) 0.01703
C4 C 0 0 0.06586(49) 0.97775(22) 1 1.345(13) 0.01703
Br5 Br 0 0.5 0.61250(13) 0.920560(96) 1 1.345(13) 0.01703
Br6 Br 0 -0.5 0.19224(12) 0.80234(11) 1 1.345(13) 0.01703
H7 H 0 0 0.4806(25) 1.0542(10) 1 1.614(16) 0.02044
C8 C 0 0 0.24821(48) 1.12551(23) 1 1.345(13) 0.01703
C9 C 0 0 -0.04239(47) 1.05062(22) 1 1.345(13) 0.01703
H10 H 0 0 -0.0010(17) 0.9242(11) 1 1.614(16) 0.02044
C11 C 0 0 0.05560(48) 1.12395(22) 1 1.345(13) 0.01703
C12 C 0 0 0.35223(71) 1.20216(24) 1 1.345(13) 0.01703
H13 H 0 0 -0.1850(21) 1.05123(83) 1 1.614(16) 0.02044
H14 H 0 0 -0.0183(26) 1.1747(11) 1 1.614(16) 0.02044
N15 N 0 0 0.44141(67) 1.25976(27) 1 1.345(13) 0.01703

loop_
_atom_type_symbol
_atom_type_description
_atom_type_scat_source
C C 'International Tables Vol C Table 6.1.1.4'
H H 'International Tables Vol C Table 6.1.1.4'
Fe Fe 'International Tables Vol C Table 6.1.1.4'
Br Br 'International Tables Vol C Table 6.1.1.4'
N N 'International Tables Vol C Table 6.1.1.4'

loop_
_geom_angle_atom_site_label_1
_geom_angle_atom_site_label_2
_geom_angle_atom_site_label_3
_geom_angle
Ni2 N1 C3 121.100(33)
Ni2 N1 C4 118.930(22)
C3 N1 C4 120.092(24)
N1 Ni2 Br5 89.523(29)
N1 Ni2 Br6 92.949(78)
Br5 Ni2 Br6 177.486(98)
N1 C3 H7 122.032(49)
N1 C3 C8 120.576(48)
H7 C3 C8 117.390(43)
N1 C4 C9 123.097(81)
N1 C4 H10 120.025(84)
C9 C4 H10 116.877(81)
C3 C8 C11 118.981(36)
C3 C8 C12 118.559(81)
C11 C8 C12 122.458(10)
C4 C9 C11 115.184(45)
C4 C9 H13 124.323(04)
C11 C9 H13 120.491(79)
C8 C11 C9 122.066(28)
C8 C11 H14 122.232(53)
C9 C11 H14 115.700(94)
C8 C12 N15 176.550(22)

loop_
_geom_bond_atom_site_label_1
_geom_bond_atom_site_label_2
_geom_bond_distance
N1 Ni2 2.1115(1)
N1 C3 1.3336(4)
N1 C4 1.3443(2)
Ni2 Br5 2.5800(1)
Ni2 Br6 2.5640(1)
C3 H7 0.9898(8)
C3 C8 1.3701(5)
C4 C9 1.4027(5)
C4 H10 0.9825(1)
C8 C11 1.3879(8)
C8 C12 1.4372(8)
C9 C11 1.3693(8)
C9 H13 1.0272(8)
C11 H14 0.9707(6)
C12 N15 1.1234(1)
